data_7240082
loop_
_publ_author_name
'Li, Ai-Ling'
'Qu, Yun-Hua'
'Fu, Lianshe'
'han, chao'
'Cui, Guang Hua'

_publ_section_title
;
 Multidimensional luminescent cobalt(II)-coordination polymers as sensors
 with extremely high sensitivity and selectivity for detecting of
 acetylacetone, benzaldehyde and Cr2O72--
;
_journal_name_full CrystEngComm
_journal_paper_doi 10.1039/D0CE00077A
_journal_year 2020
_chemical_formula_moiety 'C52 H37 Br4 Co N8 O4'
_chemical_formula_sum 'C52 H37 Br4 Co N8 O4'
_chemical_formula_weight 1216.46
_space_group_crystal_system triclinic
_space_group_IT_number 2
_space_group_name_Hall '-P 1'
_space_group_name_H-M_alt 'P -1'
_atom_sites_solution_hydrogens geom
_atom_sites_solution_primary dual
_audit_creation_date 2019-06-02
_audit_creation_method
;
Olex2 1.2
(compiled 2018.05.29 svn.r3508 for OlexSys, GUI svn.r5506)
;
_audit_update_record
;
2019-10-11 deposited with the CCDC.	2020-03-06 downloaded from the CCDC.
;
_cell_angle_alpha 104.0240(10)
_cell_angle_beta 99.077(2)
_cell_angle_gamma 112.104(2)
_cell_formula_units_Z 2
_cell_length_a 11.0843(7)
_cell_length_b 13.9824(9)
_cell_length_c 17.4272(10)
_cell_measurement_reflns_used 9368
_cell_measurement_temperature 296(2)
_cell_measurement_theta_max 28.30
_cell_measurement_theta_min 2.38
_cell_volume 2332.9(3)
_computing_cell_refinement 'SAINT v8.37A (Bruker, 2015)'
_computing_data_reduction 'SAINT v8.37A (Bruker, 2015)'
_computing_molecular_graphics 'Olex2 (Dolomanov et al., 2009)'
_computing_publication_material 'Olex2 (Dolomanov et al., 2009)'
_computing_structure_refinement 'ShelXL (Sheldrick, 2015)'
_computing_structure_solution 'ShelXT (Sheldrick, 2015)'
_diffrn_ambient_temperature 296(2)
_diffrn_measured_fraction_theta_full 0.997
_diffrn_measured_fraction_theta_max 0.995
_diffrn_measurement_device_type 'CCD area detector'
_diffrn_measurement_method 'phi and omega scans'
_diffrn_radiation_monochromator graphite
_diffrn_radiation_type MoK\a
_diffrn_radiation_wavelength 0.71073
_diffrn_reflns_av_R_equivalents 0.0485
_diffrn_reflns_av_unetI/netI 0.0522
_diffrn_reflns_Laue_measured_fraction_full 0.997
_diffrn_reflns_Laue_measured_fraction_max 0.995
_diffrn_reflns_limit_h_max 14
_diffrn_reflns_limit_h_min -14
_diffrn_reflns_limit_k_max 18
_diffrn_reflns_limit_k_min -18
_diffrn_reflns_limit_l_max 23
_diffrn_reflns_limit_l_min -23
_diffrn_reflns_number 34299
_diffrn_reflns_point_group_measured_fraction_full 0.997
_diffrn_reflns_point_group_measured_fraction_max 0.995
_diffrn_reflns_theta_full 25.242
_diffrn_reflns_theta_max 28.353
_diffrn_reflns_theta_min 2.361
_exptl_absorpt_coefficient_mu 3.851
_exptl_absorpt_correction_T_max 0.6031
_exptl_absorpt_correction_T_min 0.4812
_exptl_absorpt_correction_type multi-scan
_exptl_absorpt_process_details '(<i>SADABS</i>; Sheldrick, 1996)'
_exptl_crystal_colour red
_exptl_crystal_density_diffrn 1.732
_exptl_crystal_description block
_exptl_crystal_F_000 1208
_exptl_crystal_size_max 0.22
_exptl_crystal_size_mid 0.18
_exptl_crystal_size_min 0.16
_refine_diff_density_max 1.128
_refine_diff_density_min -1.278
_refine_diff_density_rms 0.115
_refine_ls_extinction_method none
_refine_ls_goodness_of_fit_ref 0.978
_refine_ls_hydrogen_treatment constr
_refine_ls_matrix_type full
_refine_ls_number_parameters 622
_refine_ls_number_reflns 11596
_refine_ls_number_restraints 0
_refine_ls_restrained_S_all 0.978
_refine_ls_R_factor_all 0.0564
_refine_ls_R_factor_gt 0.0450
_refine_ls_shift/su_max 0.001
_refine_ls_shift/su_mean 0.000
_refine_ls_structure_factor_coef Fsqd
_refine_ls_weighting_details 'w=1/[\s^2^(Fo^2^)+(0.1000P)^2^] where P=(Fo^2^+2Fc^2^)/3'
_refine_ls_weighting_scheme calc
_refine_ls_wR_factor_gt 0.1286
_refine_ls_wR_factor_ref 0.1367
_reflns_Friedel_coverage 0.000
_reflns_number_gt 9634
_reflns_number_total 11596
_reflns_threshold_expression 'I > 2\s(I)'
_cod_data_source_file d0ce00077a2.cif
_cod_data_source_block 2_CCDC1
_cod_database_code 7240082
_shelx_shelxl_version_number 2018/3
_shelx_space_group_comment
;
The symmetry employed for this shelxl refinement is uniquely defined
by the following loop, which should always be used as a source of
symmetry information in preference to the above space-group names.
They are only intended as comments.
;
_olex2_refinement_description
;
1. Fixed Uiso
 At 1.2 times of:
  All C(H) groups, All C(H,H) groups, All N(H) groups
2.a Secondary CH2 refined with riding coordinates:
 C8(H8A,H8B), C15(H15A,H15B), C37(H37A,H37B), C30(H30A,H30B)
2.b Aromatic/amide H refined with riding coordinates:
 N8(H8), C10(H10), C1(H1), C3(H3), C18(H18), C21(H21), C12(H12), C23(H23),
 C4(H4), C16(H16), C14(H14), C6(H6), C5(H5), C20(H20), C36(H36), C43(H43),
 C19(H19), C25(H25), C38(H38), C32(H32), C34(H34), C28(H28), C13(H13), C42(H42),
  C40(H40), C33(H33), C26(H26), C27(H27), C41(H41)
;
_olex2_submission_special_instructions 'No special instructions were received'

loop_
_space_group_symop_operation_xyz
'x, y, z'
'-x, -y, -z'

loop_
_atom_site_label
_atom_site_type_symbol
_atom_site_fract_x
_atom_site_fract_y
_atom_site_fract_z
_atom_site_U_iso_or_equiv
_atom_site_adp_type
_atom_site_occupancy
_atom_site_site_symmetry_order
_atom_site_calc_flag
_atom_site_refinement_flags_posn
_atom_site_refinement_flags_adp
_atom_site_refinement_flags_occupancy
_atom_site_disorder_assembly
_atom_site_disorder_group
Br1 Br -0.06618(3) 0.37494(3) 0.30370(2) 0.03274(9) Uani 1 1 d . . . . .
Br2 Br 0.23574(3) 0.57653(3) 0.40676(2) 0.03268(9) Uani 1 1 d . . . . .
Br3 Br 0.58445(4) 0.79677(3) 0.98008(2) 0.03924(10) Uani 1 1 d . . . . .
Br4 Br 0.46753(4) 1.09024(3) 0.84506(2) 0.04839(12) Uani 1 1 d . . . . .
Co1 Co 0.53818(3) 0.78596(3) 0.70384(2) 0.02084(10) Uani 1 1 d . . . . .
O3 O 0.36039(18) 0.67536(16) 0.61588(12) 0.0243(4) Uani 1 1 d . . . . .
O4 O 0.2546(2) 0.77893(18) 0.59230(15) 0.0385(5) Uani 1 1 d . . . . .
N5 N 0.5151(2) 0.6462(2) 0.74882(15) 0.0294(5) Uani 1 1 d . . . . .
N2 N 0.9321(2) 0.8461(2) 0.68011(14) 0.0254(5) Uani 1 1 d . . . . .
N4 N 1.4272(2) 1.0976(2) 0.36377(15) 0.0270(5) Uani 1 1 d . . . . .
O1 O 0.4433(3) 0.8334(2) 0.79018(14) 0.0475(6) Uani 1 1 d . . . . .
N1 N 0.7132(2) 0.78384(19) 0.67527(14) 0.0240(5) Uani 1 1 d . . . . .
N3 N 1.4003(2) 1.0659(2) 0.48102(15) 0.0271(5) Uani 1 1 d . . . . .
O2 O 0.6650(3) 0.9257(2) 0.83892(17) 0.0535(7) Uani 1 1 d . . . . .
C50 C 0.1272(2) 0.5891(2) 0.54340(16) 0.0200(5) Uani 1 1 d . . . . .
C52 C -0.0272(3) 0.4476(2) 0.41710(16) 0.0212(5) Uani 1 1 d . . . . .
N6 N 0.3745(3) 0.4856(2) 0.75314(17) 0.0375(6) Uani 1 1 d . . . . .
N7 N 0.0385(3) 0.1648(2) 0.99628(17) 0.0373(6) Uani 1 1 d . . . . .
C51 C 0.0982(2) 0.5344(2) 0.46021(16) 0.0213(5) Uani 1 1 d . . . . .
N8 N -0.0078(3) 0.1193(2) 1.10574(17) 0.0436(7) Uani 1 1 d . . . . .
H8 H -0.008203 0.092444 1.145208 0.052 Uiso 1 1 calc R . . . .
C10 C 1.2448(3) 1.0073(2) 0.63904(16) 0.0230(5) Uani 1 1 d . . . . .
H10 H 1.294935 0.971561 0.655058 0.028 Uiso 1 1 calc R . . . .
C49 C 0.2596(3) 0.6924(2) 0.58879(16) 0.0216(5) Uani 1 1 d . . . . .
C2 C 0.7255(3) 0.7262(2) 0.60277(17) 0.0237(5) Uani 1 1 d . . . . .
C47 C 0.4875(3) 1.0395(2) 0.93509(17) 0.0268(6) Uani 1 1 d . . . . .
C7 C 0.8631(3) 0.7640(2) 0.60465(17) 0.0236(5) Uani 1 1 d . . . . .
C11 C 1.2897(3) 1.0751(2) 0.59358(17) 0.0246(6) Uani 1 1 d . . . . .
C9 C 1.1242(3) 0.9919(2) 0.66130(17) 0.0234(5) Uani 1 1 d . . . . .
C24 C 0.5895(3) 0.5885(3) 0.76516(18) 0.0292(6) Uani 1 1 d . . . . .
C46 C 0.5276(3) 0.9549(2) 0.92696(17) 0.0265(6) Uani 1 1 d . . . . .
C48 C 0.5390(3) 0.9164(2) 0.99309(17) 0.0249(5) Uani 1 1 d . . . . .
C1 C 0.8383(3) 0.8549(2) 0.71871(17) 0.0242(5) Uani 1 1 d . . . . .
H1 H 0.859443 0.905449 0.770326 0.029 Uiso 1 1 calc R . . . .
C22 C 1.3293(3) 0.9903(2) 0.34501(18) 0.0258(6) Uani 1 1 d . . . . .
C8 C 1.0782(3) 0.9151(3) 0.70926(19) 0.0305(6) Uani 1 1 d . . . . .
H8A H 1.125600 0.869013 0.704612 0.037 Uiso 1 1 calc R . . . .
H8B H 1.101939 0.957399 0.766947 0.037 Uiso 1 1 calc R . . . .
C3 C 0.6267(3) 0.6427(2) 0.53360(19) 0.0305(6) Uani 1 1 d . . . . .
H3 H 0.535077 0.616525 0.530944 0.037 Uiso 1 1 calc R . . . .
C35 C 0.1703(3) 0.2740(2) 0.92005(18) 0.0285(6) Uani 1 1 d . . . . .
C29 C 0.5017(3) 0.4867(3) 0.76706(19) 0.0357(7) Uani 1 1 d . . . . .
C18 C 1.2284(3) 0.8677(3) 0.4200(2) 0.0349(7) Uani 1 1 d . . . . .
H18 H 1.219438 0.854070 0.468962 0.042 Uiso 1 1 calc R . . . .
C21 C 1.2577(3) 0.9081(3) 0.2700(2) 0.0343(7) Uani 1 1 d . . . . .
H21 H 1.267096 0.920466 0.220708 0.041 Uiso 1 1 calc R . . . .
C12 C 1.2154(3) 1.1292(3) 0.5698(2) 0.0310(6) Uani 1 1 d . . . . .
H12 H 1.245769 1.175387 0.539627 0.037 Uiso 1 1 calc R . . . .
C23 C 0.3900(3) 0.5822(3) 0.74384(18) 0.0328(7) Uani 1 1 d . . . . .
H23 H 0.318721 0.601532 0.734754 0.039 Uiso 1 1 calc R . . . .
C17 C 1.3136(3) 0.9702(2) 0.41933(18) 0.0251(6) Uani 1 1 d . . . . .
C4 C 0.6709(3) 0.6008(3) 0.4693(2) 0.0359(7) Uani 1 1 d . . . . .
H4 H 0.607584 0.545380 0.422384 0.043 Uiso 1 1 calc R . . . .
C16 C 1.4651(3) 1.1377(2) 0.44417(19) 0.0279(6) Uani 1 1 d . . . . .
H16 H 1.530274 1.208593 0.473436 0.033 Uiso 1 1 calc R . . . .
C15 C 1.4193(3) 1.0881(3) 0.56979(19) 0.0323(7) Uani 1 1 d . . . . .
H15A H 1.488477 1.162023 0.598943 0.039 Uiso 1 1 calc R . . . .
H15B H 1.450974 1.038339 0.586537 0.039 Uiso 1 1 calc R . . . .
C14 C 1.0508(3) 1.0457(3) 0.63697(19) 0.0308(6) Uani 1 1 d . . . . .
H14 H 0.970697 1.036028 0.651262 0.037 Uiso 1 1 calc R . . . .
C6 C 0.9081(3) 0.7226(3) 0.54050(19) 0.0318(7) Uani 1 1 d . . . . .
H6 H 0.999461 0.748844 0.542461 0.038 Uiso 1 1 calc R . . . .
C5 C 0.8081(4) 0.6397(3) 0.4733(2) 0.0348(7) Uani 1 1 d . . . . .
H5 H 0.833450 0.608526 0.428878 0.042 Uiso 1 1 calc R . . . .
C39 C -0.0531(3) 0.2036(3) 1.0161(2) 0.0388(7) Uani 1 1 d . . . . .
C31 C 0.2527(3) 0.3886(3) 0.8383(2) 0.0354(7) Uani 1 1 d . . . . .
C20 C 1.1720(3) 0.8077(3) 0.2711(2) 0.0421(8) Uani 1 1 d . . . . .
H20 H 1.121942 0.751342 0.221486 0.051 Uiso 1 1 calc R . . . .
C36 C 0.1757(3) 0.2873(3) 0.84395(19) 0.0325(7) Uani 1 1 d . . . . .
H36 H 0.127116 0.227469 0.796152 0.039 Uiso 1 1 calc R . . . .
C43 C -0.1729(3) 0.2005(3) 1.1198(2) 0.0455(9) Uani 1 1 d . . . . .
H43 H -0.197619 0.177211 1.163014 0.055 Uiso 1 1 calc R . . . .
C45 C 0.5486(4) 0.9013(3) 0.8461(2) 0.0376(7) Uani 1 1 d . . . . .
C44 C -0.0822(3) 0.1739(3) 1.08502(19) 0.0381(8) Uani 1 1 d . . . . .
C19 C 1.1585(3) 0.7881(3) 0.3451(2) 0.0423(8) Uani 1 1 d . . . . .
H19 H 1.100106 0.718802 0.343282 0.051 Uiso 1 1 calc R . . . .
C25 C 0.7289(3) 0.6168(3) 0.7803(2) 0.0384(7) Uani 1 1 d . . . . .
H25 H 0.789912 0.684044 0.780208 0.046 Uiso 1 1 calc R . . . .
C37 C 0.0841(4) 0.1614(3) 0.9217(2) 0.0378(7) Uani 1 1 d . . . . .
H37A H 0.005527 0.124808 0.874044 0.045 Uiso 1 1 calc R . . . .
H37B H 0.135988 0.118830 0.917992 0.045 Uiso 1 1 calc R . . . .
C38 C 0.0631(3) 0.1172(3) 1.0530(2) 0.0400(8) Uani 1 1 d . . . . .
H38 H 0.124191 0.086312 1.053894 0.048 Uiso 1 1 calc R . . . .
C32 C 0.3241(3) 0.4775(3) 0.9095(2) 0.0429(8) Uani 1 1 d . . . . .
H32 H 0.373369 0.546188 0.906277 0.051 Uiso 1 1 calc R . . . .
C30 C 0.2483(4) 0.3997(3) 0.7537(2) 0.0488(10) Uani 1 1 d . . . . .
H30A H 0.232517 0.330587 0.714854 0.059 Uiso 1 1 calc R . . . .
H30B H 0.173396 0.416457 0.735984 0.059 Uiso 1 1 calc R . . . .
C34 C 0.2435(3) 0.3627(3) 0.9904(2) 0.0378(7) Uani 1 1 d . . . . .
H34 H 0.240688 0.355117 1.041745 0.045 Uiso 1 1 calc R . . . .
C28 C 0.5457(5) 0.4100(3) 0.7810(3) 0.0528(10) Uani 1 1 d . . . . .
H28 H 0.485290 0.342037 0.780257 0.063 Uiso 1 1 calc R . . . .
C13 C 1.0958(3) 1.1140(3) 0.5914(2) 0.0355(7) Uani 1 1 d . . . . .
H13 H 1.045664 1.149783 0.575285 0.043 Uiso 1 1 calc R . . . .
C42 C -0.2261(4) 0.2618(4) 1.0896(3) 0.0559(11) Uani 1 1 d . . . . .
H42 H -0.285245 0.282304 1.114149 0.067 Uiso 1 1 calc R . . . .
C40 C -0.1092(4) 0.2630(4) 0.9835(3) 0.0536(10) Uani 1 1 d . . . . .
H40 H -0.090670 0.280932 0.937302 0.064 Uiso 1 1 calc R . . . .
C33 C 0.3221(4) 0.4641(3) 0.9845(2) 0.0448(8) Uani 1 1 d . . . . .
H33 H 0.373805 0.523385 1.032207 0.054 Uiso 1 1 calc R . . . .
C26 C 0.7714(4) 0.5406(4) 0.7954(2) 0.0526(10) Uani 1 1 d . . . . .
H26 H 0.863265 0.557520 0.805762 0.063 Uiso 1 1 calc R . . . .
C27 C 0.6816(5) 0.4389(4) 0.7958(3) 0.0606(12) Uani 1 1 d . . . . .
H27 H 0.714858 0.390042 0.806248 0.073 Uiso 1 1 calc R . . . .
C41 C -0.1943(5) 0.2948(4) 1.0226(3) 0.0632(12) Uani 1 1 d . . . . .
H41 H -0.230399 0.338131 1.004276 0.076 Uiso 1 1 calc R . . . .

loop_
_atom_site_aniso_label
_atom_site_aniso_U_11
_atom_site_aniso_U_22
_atom_site_aniso_U_33
_atom_site_aniso_U_23
_atom_site_aniso_U_13
_atom_site_aniso_U_12
Br1 0.02957(15) 0.03903(19) 0.01500(15) -0.00214(12) 0.00642(11) 0.00643(13)
Br2 0.02775(15) 0.03683(18) 0.02348(16) 0.00529(13) 0.01346(12) 0.00401(13)
Br3 0.0521(2) 0.0405(2) 0.0383(2) 0.01303(15) 0.02097(16) 0.03033(17)
Br4 0.0824(3) 0.0571(2) 0.02419(18) 0.02054(17) 0.02272(17) 0.0418(2)
Co1 0.01882(17) 0.0239(2) 0.01473(19) 0.00312(15) 0.00852(14) 0.00443(14)
O3 0.0210(8) 0.0246(10) 0.0204(10) 0.0037(8) 0.0042(7) 0.0055(8)
O4 0.0294(10) 0.0216(11) 0.0549(15) 0.0058(10) 0.0063(10) 0.0075(9)
N5 0.0295(12) 0.0333(14) 0.0265(13) 0.0126(11) 0.0133(10) 0.0109(11)
N2 0.0205(10) 0.0334(13) 0.0223(12) 0.0122(11) 0.0116(9) 0.0077(10)
N4 0.0251(11) 0.0298(13) 0.0259(13) 0.0115(11) 0.0111(10) 0.0087(10)
O1 0.0725(17) 0.0463(15) 0.0201(12) -0.0014(11) 0.0138(12) 0.0290(14)
N1 0.0228(10) 0.0269(12) 0.0194(11) 0.0072(10) 0.0103(9) 0.0063(9)
N3 0.0239(11) 0.0353(14) 0.0270(13) 0.0162(11) 0.0143(10) 0.0113(10)
O2 0.0715(18) 0.0611(18) 0.0577(17) 0.0291(15) 0.0516(15) 0.0403(15)
C50 0.0195(11) 0.0177(12) 0.0197(13) 0.0039(10) 0.0054(10) 0.0059(10)
C52 0.0238(12) 0.0231(13) 0.0135(12) 0.0032(10) 0.0054(10) 0.0086(11)
N6 0.0358(13) 0.0387(16) 0.0304(14) 0.0182(13) 0.0108(11) 0.0034(12)
N7 0.0424(14) 0.0391(16) 0.0313(14) 0.0200(13) 0.0163(12) 0.0110(13)
C51 0.0218(11) 0.0242(13) 0.0181(13) 0.0060(11) 0.0094(10) 0.0094(10)
N8 0.0504(16) 0.0444(17) 0.0255(14) 0.0191(13) 0.0098(12) 0.0053(14)
C10 0.0234(12) 0.0238(13) 0.0189(13) 0.0054(11) 0.0061(10) 0.0081(11)
C49 0.0211(11) 0.0203(13) 0.0166(13) 0.0020(10) 0.0063(10) 0.0041(10)
C2 0.0248(12) 0.0245(14) 0.0243(14) 0.0119(12) 0.0128(11) 0.0087(11)
C47 0.0318(14) 0.0306(15) 0.0178(13) 0.0100(12) 0.0086(11) 0.0115(12)
C7 0.0243(12) 0.0263(14) 0.0247(14) 0.0112(12) 0.0113(11) 0.0120(11)
C11 0.0236(12) 0.0302(15) 0.0186(13) 0.0065(12) 0.0100(10) 0.0095(11)
C9 0.0206(11) 0.0238(14) 0.0201(13) 0.0056(11) 0.0062(10) 0.0045(10)
C24 0.0375(15) 0.0335(16) 0.0181(13) 0.0095(12) 0.0121(12) 0.0144(13)
C46 0.0301(13) 0.0286(15) 0.0178(13) 0.0023(11) 0.0107(11) 0.0111(12)
C48 0.0265(12) 0.0258(14) 0.0211(14) 0.0034(11) 0.0089(11) 0.0118(11)
C1 0.0252(12) 0.0274(14) 0.0196(13) 0.0100(11) 0.0124(10) 0.0074(11)
C22 0.0203(11) 0.0283(15) 0.0323(15) 0.0151(13) 0.0109(11) 0.0095(11)
C8 0.0200(12) 0.0418(18) 0.0277(15) 0.0175(14) 0.0078(11) 0.0070(12)
C3 0.0292(14) 0.0272(15) 0.0294(16) 0.0073(13) 0.0092(12) 0.0071(12)
C35 0.0326(14) 0.0291(15) 0.0251(15) 0.0115(13) 0.0128(12) 0.0111(12)
C29 0.0469(17) 0.0362(17) 0.0233(15) 0.0109(14) 0.0131(13) 0.0151(15)
C18 0.0294(14) 0.0392(18) 0.0435(19) 0.0234(16) 0.0153(13) 0.0147(13)
C21 0.0327(15) 0.0384(18) 0.0299(16) 0.0111(14) 0.0100(13) 0.0129(14)
C12 0.0333(14) 0.0331(16) 0.0359(17) 0.0190(14) 0.0175(13) 0.0161(13)
C23 0.0321(14) 0.0409(18) 0.0258(15) 0.0176(14) 0.0128(12) 0.0102(13)
C17 0.0209(12) 0.0336(15) 0.0280(15) 0.0154(13) 0.0136(11) 0.0133(11)
C4 0.0476(18) 0.0295(16) 0.0263(16) 0.0063(13) 0.0094(14) 0.0143(14)
C16 0.0231(12) 0.0309(15) 0.0312(16) 0.0133(13) 0.0127(11) 0.0093(12)
C15 0.0238(13) 0.053(2) 0.0257(15) 0.0201(15) 0.0126(11) 0.0152(13)
C14 0.0268(13) 0.0377(17) 0.0349(17) 0.0138(14) 0.0176(12) 0.0166(13)
C6 0.0370(15) 0.0410(18) 0.0352(17) 0.0215(15) 0.0229(13) 0.0247(14)
C5 0.0543(19) 0.0381(18) 0.0245(15) 0.0113(14) 0.0207(14) 0.0283(16)
C39 0.0353(16) 0.0433(19) 0.0298(17) 0.0132(15) 0.0103(13) 0.0074(14)
C31 0.0336(15) 0.0364(17) 0.0279(16) 0.0155(14) 0.0085(13) 0.0037(13)
C20 0.0361(16) 0.0348(18) 0.043(2) 0.0056(16) 0.0062(15) 0.0084(14)
C36 0.0310(14) 0.0296(16) 0.0229(15) 0.0080(13) 0.0045(12) 0.0004(12)
C43 0.0380(17) 0.049(2) 0.0264(17) 0.0027(16) 0.0100(14) 0.0002(16)
C45 0.065(2) 0.0361(18) 0.0275(17) 0.0150(15) 0.0288(16) 0.0288(17)
C44 0.0356(16) 0.0343(18) 0.0217(15) 0.0041(13) 0.0043(13) -0.0036(14)
C19 0.0345(16) 0.0305(17) 0.058(2) 0.0182(17) 0.0125(16) 0.0076(14)
C25 0.0398(17) 0.052(2) 0.0294(17) 0.0169(16) 0.0178(14) 0.0206(16)
C37 0.0494(18) 0.0324(17) 0.0279(16) 0.0128(14) 0.0145(14) 0.0106(15)
C38 0.0433(17) 0.0376(18) 0.0329(17) 0.0192(15) 0.0082(14) 0.0072(15)
C32 0.0446(18) 0.0317(18) 0.0372(19) 0.0126(15) 0.0095(15) 0.0008(15)
C30 0.0439(18) 0.046(2) 0.0300(18) 0.0197(16) 0.0022(14) -0.0086(16)
C34 0.0496(19) 0.0396(19) 0.0223(15) 0.0098(14) 0.0160(14) 0.0153(16)
C28 0.083(3) 0.045(2) 0.047(2) 0.0269(19) 0.031(2) 0.033(2)
C13 0.0363(15) 0.0425(18) 0.0444(19) 0.0229(16) 0.0211(14) 0.0251(15)
C42 0.0410(19) 0.070(3) 0.042(2) 0.003(2) 0.0165(17) 0.0161(19)
C40 0.057(2) 0.073(3) 0.044(2) 0.031(2) 0.0224(19) 0.032(2)
C33 0.055(2) 0.0352(19) 0.0282(17) 0.0034(15) 0.0140(16) 0.0060(16)
C26 0.062(2) 0.081(3) 0.044(2) 0.031(2) 0.0318(19) 0.048(2)
C27 0.095(3) 0.070(3) 0.056(3) 0.034(2) 0.041(2) 0.061(3)
C41 0.061(3) 0.082(3) 0.058(3) 0.025(2) 0.017(2) 0.041(2)

loop_
_atom_type_symbol
_atom_type_description
_atom_type_scat_dispersion_real
_atom_type_scat_dispersion_imag
_atom_type_scat_source
C C 0.0033 0.0016 'International Tables Vol C Tables 4.2.6.8 and 6.1.1.4'
H H 0.0000 0.0000 'International Tables Vol C Tables 4.2.6.8 and 6.1.1.4'
Br Br -0.2901 2.4595 'International Tables Vol C Tables 4.2.6.8 and 6.1.1.4'
Co Co 0.3494 0.9721 'International Tables Vol C Tables 4.2.6.8 and 6.1.1.4'
N N 0.0061 0.0033 'International Tables Vol C Tables 4.2.6.8 and 6.1.1.4'
O O 0.0106 0.0060 'International Tables Vol C Tables 4.2.6.8 and 6.1.1.4'

loop_
_geom_angle_atom_site_label_1
_geom_angle_atom_site_label_2
_geom_angle_atom_site_label_3
_geom_angle
_geom_angle_site_symmetry_1
_geom_angle_site_symmetry_3
_geom_angle_publ_flag
O3 Co1 N5 84.01(9) . . ?
O3 Co1 N4 91.88(8) . 2_776 ?
O3 Co1 O1 94.77(9) . . ?
O3 Co1 N1 114.66(9) . . ?
N4 Co1 N5 166.65(10) 2_776 . ?
O1 Co1 N5 87.29(10) . . ?
O1 Co1 N4 105.74(10) . 2_776 ?
N1 Co1 N5 88.70(9) . . ?
N1 Co1 N4 81.47(9) . 2_776 ?
N1 Co1 O1 149.69(10) . . ?
C49 O3 Co1 127.14(18) . . ?
C24 N5 Co1 138.29(19) . . ?
C23 N5 Co1 114.9(2) . . ?
C23 N5 C24 104.9(3) . . ?
C7 N2 C8 126.0(2) . . ?
C1 N2 C7 107.1(2) . . ?
C1 N2 C8 126.7(3) . . ?
C22 N4 Co1 132.60(19) . 2_776 ?
C16 N4 Co1 117.4(2) . 2_776 ?
C16 N4 C22 105.0(2) . . ?
C45 O1 Co1 97.3(2) . . ?
C2 N1 Co1 128.62(18) . . ?
C1 N1 Co1 124.86(19) . . ?
C1 N1 C2 105.4(2) . . ?
C17 N3 C15 127.0(2) . . ?
C16 N3 C17 106.9(2) . . ?
C16 N3 C15 126.1(3) . . ?
C52 C50 C49 121.0(2) 2_566 . ?
C51 C50 C52 117.8(2) . 2_566 ?
C51 C50 C49 121.1(2) . . ?
C50 C52 Br1 118.2(2) 2_566 . ?
C51 C52 Br1 120.78(19) . . ?
C51 C52 C50 121.1(2) . 2_566 ?
C29 N6 C30 127.0(3) . . ?
C23 N6 C29 106.9(3) . . ?
C23 N6 C30 126.0(3) . . ?
C39 N7 C37 125.7(3) . . ?
C38 N7 C39 106.7(3) . . ?
C38 N7 C37 127.0(3) . . ?
C50 C51 Br2 118.61(19) . . ?
C50 C51 C52 121.2(2) . . ?
C52 C51 Br2 120.2(2) . . ?
C44 N8 H8 127.2 . . ?
C38 N8 H8 127.2 . . ?
C38 N8 C44 105.6(3) . . ?
C11 C10 H10 119.7 . . ?
C11 C10 C9 120.6(3) . . ?
C9 C10 H10 119.7 . . ?
O3 C49 C50 115.1(2) . . ?
O4 C49 O3 129.1(2) . . ?
O4 C49 C50 115.8(2) . . ?
N1 C2 C7 109.5(2) . . ?
N1 C2 C3 130.6(2) . . ?
C3 C2 C7 119.9(3) . . ?
C46 C47 Br4 118.4(2) . . ?
C48 C47 Br4 121.0(2) 2_677 . ?
C48 C47 C46 120.7(2) 2_677 . ?
N2 C7 C2 105.1(2) . . ?
C6 C7 N2 131.7(3) . . ?
C6 C7 C2 123.2(3) . . ?
C10 C11 C12 119.9(2) . . ?
C10 C11 C15 118.9(2) . . ?
C12 C11 C15 121.2(2) . . ?
C10 C9 C8 118.5(2) . . ?
C14 C9 C10 119.0(2) . . ?
C14 C9 C8 122.6(2) . . ?
N5 C24 C29 109.2(3) . . ?
N5 C24 C25 131.5(3) . . ?
C29 C24 C25 119.3(3) . . ?
C47 C46 C45 120.9(2) . . ?
C48 C46 C47 117.9(2) . . ?
C48 C46 C45 121.1(3) . . ?
C47 C48 Br3 120.6(2) 2_677 . ?
C47 C48 C46 121.5(3) 2_677 . ?
C46 C48 Br3 117.9(2) . . ?
N2 C1 H1 123.6 . . ?
N1 C1 N2 112.9(3) . . ?
N1 C1 H1 123.6 . . ?
N4 C22 C17 108.8(3) . . ?
C21 C22 N4 130.7(3) . . ?
C21 C22 C17 120.5(3) . . ?
N2 C8 C9 112.3(2) . . ?
N2 C8 H8A 109.2 . . ?
N2 C8 H8B 109.2 . . ?
C9 C8 H8A 109.2 . . ?
C9 C8 H8B 109.2 . . ?
H8A C8 H8B 107.9 . . ?
C2 C3 H3 121.4 . . ?
C4 C3 C2 117.2(3) . . ?
C4 C3 H3 121.4 . . ?
C36 C35 C37 118.2(3) . . ?
C34 C35 C36 119.1(3) . . ?
C34 C35 C37 122.7(3) . . ?
N6 C29 C24 105.3(3) . . ?
N6 C29 C28 131.9(3) . . ?
C28 C29 C24 122.8(3) . . ?
C17 C18 H18 121.7 . . ?
C19 C18 H18 121.7 . . ?
C19 C18 C17 116.7(3) . . ?
C22 C21 H21 121.2 . . ?
C20 C21 C22 117.5(3) . . ?
C20 C21 H21 121.2 . . ?
C11 C12 H12 120.1 . . ?
C13 C12 C11 119.8(3) . . ?
C13 C12 H12 120.1 . . ?
N5 C23 N6 113.6(3) . . ?
N5 C23 H23 123.2 . . ?
N6 C23 H23 123.2 . . ?
N3 C17 C22 105.7(2) . . ?
N3 C17 C18 132.6(3) . . ?
C18 C17 C22 121.7(3) . . ?
C3 C4 H4 119.3 . . ?
C3 C4 C5 121.5(3) . . ?
C5 C4 H4 119.3 . . ?
N4 C16 N3 113.7(3) . . ?
N4 C16 H16 123.1 . . ?
N3 C16 H16 123.1 . . ?
N3 C15 C11 112.1(2) . . ?
N3 C15 H15A 109.2 . . ?
N3 C15 H15B 109.2 . . ?
C11 C15 H15A 109.2 . . ?
C11 C15 H15B 109.2 . . ?
H15A C15 H15B 107.9 . . ?
C9 C14 H14 119.7 . . ?
C9 C14 C13 120.6(3) . . ?
C13 C14 H14 119.7 . . ?
C7 C6 H6 122.3 . . ?
C5 C6 C7 115.5(3) . . ?
C5 C6 H6 122.3 . . ?
C4 C5 H5 118.7 . . ?
C6 C5 C4 122.7(3) . . ?
C6 C5 H5 118.7 . . ?
N7 C39 C44 105.3(3) . . ?
N7 C39 C40 132.5(3) . . ?
C40 C39 C44 122.2(3) . . ?
C36 C31 C30 118.6(3) . . ?
C32 C31 C36 119.4(3) . . ?
C32 C31 C30 121.9(3) . . ?
C21 C20 H20 119.2 . . ?
C21 C20 C19 121.6(3) . . ?
C19 C20 H20 119.2 . . ?
C35 C36 H36 119.5 . . ?
C31 C36 C35 120.9(3) . . ?
C31 C36 H36 119.5 . . ?
C44 C43 H43 120.7 . . ?
C42 C43 H43 120.7 . . ?
C42 C43 C44 118.6(3) . . ?
O1 C45 C46 116.1(3) . . ?
O2 C45 O1 124.0(3) . . ?
O2 C45 C46 119.9(3) . . ?
N8 C44 C39 109.3(3) . . ?
C43 C44 N8 130.9(3) . . ?
C43 C44 C39 119.8(4) . . ?
C18 C19 C20 122.1(3) . . ?
C18 C19 H19 119.0 . . ?
C20 C19 H19 119.0 . . ?
C24 C25 H25 121.4 . . ?
C26 C25 C24 117.2(3) . . ?
C26 C25 H25 121.4 . . ?
N7 C37 C35 112.8(3) . . ?
N7 C37 H37A 109.0 . . ?
N7 C37 H37B 109.0 . . ?
C35 C37 H37A 109.0 . . ?
C35 C37 H37B 109.0 . . ?
H37A C37 H37B 107.8 . . ?
N7 C38 H38 123.5 . . ?
N8 C38 N7 113.1(3) . . ?
N8 C38 H38 123.5 . . ?
C31 C32 H32 120.1 . . ?
C33 C32 C31 119.9(3) . . ?
C33 C32 H32 120.1 . . ?
N6 C30 C31 111.9(3) . . ?
N6 C30 H30A 109.2 . . ?
N6 C30 H30B 109.2 . . ?
C31 C30 H30A 109.2 . . ?
C31 C30 H30B 109.2 . . ?
H30A C30 H30B 107.9 . . ?
C35 C34 H34 120.1 . . ?
C35 C34 C33 119.8(3) . . ?
C33 C34 H34 120.1 . . ?
C29 C28 H28 121.5 . . ?
C27 C28 C29 117.1(4) . . ?
C27 C28 H28 121.5 . . ?
C12 C13 H13 119.9 . . ?
C14 C13 C12 120.2(3) . . ?
C14 C13 H13 119.9 . . ?
C43 C42 H42 119.0 . . ?
C43 C42 C41 121.9(4) . . ?
C41 C42 H42 119.0 . . ?
C39 C40 H40 121.4 . . ?
C39 C40 C41 117.2(4) . . ?
C41 C40 H40 121.4 . . ?
C32 C33 C34 120.9(3) . . ?
C32 C33 H33 119.6 . . ?
C34 C33 H33 119.6 . . ?
C25 C26 H26 118.8 . . ?
C25 C26 C27 122.4(4) . . ?
C27 C26 H26 118.8 . . ?
C28 C27 C26 121.1(4) . . ?
C28 C27 H27 119.4 . . ?
C26 C27 H27 119.4 . . ?
C42 C41 H41 119.9 . . ?
C40 C41 C42 120.2(4) . . ?
C40 C41 H41 119.9 . . ?

loop_
_geom_bond_atom_site_label_1
_geom_bond_atom_site_label_2
_geom_bond_distance
_geom_bond_site_symmetry_2
_geom_bond_publ_flag
Br1 C52 1.885(3) . ?
Br2 C51 1.892(2) . ?
Br3 C48 1.895(3) . ?
Br4 C47 1.887(3) . ?
Co1 O3 2.0565(19) . ?
Co1 N5 2.220(2) . ?
Co1 N4 2.188(2) 2_776 ?
Co1 O1 2.086(2) . ?
Co1 N1 2.086(2) . ?
O3 C49 1.270(3) . ?
O4 C49 1.220(3) . ?
N5 C24 1.396(4) . ?
N5 C23 1.312(4) . ?
N2 C7 1.386(4) . ?
N2 C1 1.351(3) . ?
N2 C8 1.462(3) . ?
N4 C22 1.400(4) . ?
N4 C16 1.308(4) . ?
O1 C45 1.254(5) . ?
N1 C2 1.382(4) . ?
N1 C1 1.323(3) . ?
N3 C17 1.371(4) . ?
N3 C16 1.361(3) . ?
N3 C15 1.466(4) . ?
O2 C45 1.240(4) . ?
C50 C52 1.396(3) 2_566 ?
C50 C51 1.386(4) . ?
C50 C49 1.533(3) . ?
C52 C51 1.388(4) . ?
N6 C29 1.385(4) . ?
N6 C23 1.348(4) . ?
N6 C30 1.465(4) . ?
N7 C39 1.371(5) . ?
N7 C37 1.463(4) . ?
N7 C38 1.367(4) . ?
N8 H8 0.8600 . ?
N8 C44 1.380(5) . ?
N8 C38 1.302(5) . ?
C10 H10 0.9300 . ?
C10 C11 1.381(4) . ?
C10 C9 1.404(4) . ?
C2 C7 1.406(4) . ?
C2 C3 1.398(4) . ?
C47 C46 1.397(4) . ?
C47 C48 1.382(4) 2_677 ?
C7 C6 1.383(4) . ?
C11 C12 1.390(4) . ?
C11 C15 1.516(4) . ?
C9 C8 1.506(4) . ?
C9 C14 1.383(4) . ?
C24 C29 1.402(4) . ?
C24 C25 1.405(4) . ?
C46 C48 1.393(4) . ?
C46 C45 1.525(4) . ?
C1 H1 0.9300 . ?
C22 C21 1.385(4) . ?
C22 C17 1.414(4) . ?
C8 H8A 0.9700 . ?
C8 H8B 0.9700 . ?
C3 H3 0.9300 . ?
C3 C4 1.381(5) . ?
C35 C36 1.390(4) . ?
C35 C37 1.514(4) . ?
C35 C34 1.375(4) . ?
C29 C28 1.388(5) . ?
C18 H18 0.9300 . ?
C18 C17 1.392(4) . ?
C18 C19 1.368(5) . ?
C21 H21 0.9300 . ?
C21 C20 1.375(5) . ?
C12 H12 0.9300 . ?
C12 C13 1.389(4) . ?
C23 H23 0.9300 . ?
C4 H4 0.9300 . ?
C4 C5 1.393(5) . ?
C16 H16 0.9300 . ?
C15 H15A 0.9700 . ?
C15 H15B 0.9700 . ?
C14 H14 0.9300 . ?
C14 C13 1.387(4) . ?
C6 H6 0.9300 . ?
C6 C5 1.382(5) . ?
C5 H5 0.9300 . ?
C39 C44 1.408(4) . ?
C39 C40 1.379(5) . ?
C31 C36 1.389(4) . ?
C31 C32 1.382(5) . ?
C31 C30 1.515(4) . ?
C20 H20 0.9300 . ?
C20 C19 1.402(5) . ?
C36 H36 0.9300 . ?
C43 H43 0.9300 . ?
C43 C44 1.371(5) . ?
C43 C42 1.364(6) . ?
C19 H19 0.9300 . ?
C25 H25 0.9300 . ?
C25 C26 1.378(5) . ?
C37 H37A 0.9700 . ?
C37 H37B 0.9700 . ?
C38 H38 0.9300 . ?
C32 H32 0.9300 . ?
C32 C33 1.367(5) . ?
C30 H30A 0.9700 . ?
C30 H30B 0.9700 . ?
C34 H34 0.9300 . ?
C34 C33 1.397(5) . ?
C28 H28 0.9300 . ?
C28 C27 1.367(6) . ?
C13 H13 0.9300 . ?
C42 H42 0.9300 . ?
C42 C41 1.404(6) . ?
C40 H40 0.9300 . ?
C40 C41 1.386(6) . ?
C33 H33 0.9300 . ?
C26 H26 0.9300 . ?
C26 C27 1.398(6) . ?
C27 H27 0.9300 . ?
C41 H41 0.9300 . ?
